data_1546766
loop_
_publ_author_name
'Liao, Hongze'
'Leng, Wei-Lin'
'Le Mai Hoang, Kim'
'Yao, Hui'
'He, Jingxi'
'Voo, Amanda Ying Hui'
'Liu, Xue-Wei'

_publ_section_title
;
 Asymmetric syntheses of 8-oxabicyclo[3,2,1]octane and
 11-oxatricyclo[5.3.1.0]undecane from glycals
;
_journal_name_full 'Chem. Sci.'
_journal_paper_doi 10.1039/C7SC02625K
_journal_year 2017
_chemical_absolute_configuration unk
_chemical_formula_sum 'C22 H20 O4'
_chemical_formula_weight 348.38
_space_group_crystal_system orthorhombic
_space_group_IT_number 19
_space_group_name_Hall 'P 2ac 2ab'
_space_group_name_H-M_alt 'P 21 21 21'
_symmetry_space_group_name_Hall 'P 2ac 2ab'
_symmetry_space_group_name_H-M 'P 21 21 21'
_atom_sites_solution_hydrogens geom
_audit_update_record
;
2015-11-13 deposited with the CCDC.
2017-07-31 downloaded from the CCDC.
;
_cell_angle_alpha 90
_cell_angle_beta 90
_cell_angle_gamma 90
_cell_formula_units_Z 4
_cell_length_a 5.8597(6)
_cell_length_b 8.4350(8)
_cell_length_c 35.607(4)
_cell_measurement_reflns_used 4238
_cell_measurement_temperature 103.(2)
_cell_measurement_theta_max 22.7852
_cell_measurement_theta_min 2.9628
_cell_volume 1759.9(3)
_computing_cell_refinement 'SAINT V8.32B (Bruker AXS Inc., 2013)'
_computing_data_collection 'Bruker APEX2'
_computing_data_reduction 'SAINT V8.32B (Bruker AXS Inc., 2013)'
_computing_molecular_graphics 'Bruker SHELXTL'
_computing_publication_material 'Bruker SHELXTL'
_computing_structure_refinement 'SHELXL-2013 (Sheldrick, 2013)'
_computing_structure_solution 'SHELXS-97 (Sheldrick 2008)'
_diffrn_ambient_temperature 103.(2)
_diffrn_detector_area_resol_mean 8.3333
_diffrn_measured_fraction_theta_full 0.976
_diffrn_measured_fraction_theta_max 0.976
_diffrn_measurement_device_type 'Bruker APEX-II CCD'
_diffrn_measurement_method '\f and \w scans'
_diffrn_radiation_monochromator graphite
_diffrn_radiation_type MoK\a
_diffrn_radiation_wavelength 0.71073
_diffrn_reflns_av_R_equivalents 0.0420
_diffrn_reflns_limit_h_max 6
_diffrn_reflns_limit_h_min -6
_diffrn_reflns_limit_k_max 9
_diffrn_reflns_limit_k_min -10
_diffrn_reflns_limit_l_max 42
_diffrn_reflns_limit_l_min -42
_diffrn_reflns_number 12377
_diffrn_reflns_theta_full 25.35
_diffrn_reflns_theta_max 25.35
_diffrn_reflns_theta_min 2.29
_exptl_absorpt_coefficient_mu 0.090
_exptl_absorpt_correction_T_max 1.00
_exptl_absorpt_correction_T_min 0.80
_exptl_absorpt_correction_type multi-scan
_exptl_absorpt_process_details 'SADABS V2012/1 (Bruker AXS Inc.)'
_exptl_crystal_colour colourless
_exptl_crystal_density_diffrn 1.315
_exptl_crystal_density_method 'not measured'
_exptl_crystal_description plate
_exptl_crystal_F_000 736
_exptl_crystal_size_max 0.300
_exptl_crystal_size_mid 0.280
_exptl_crystal_size_min 0.040
_refine_diff_density_max 0.194
_refine_diff_density_min -0.212
_refine_ls_extinction_method none
_refine_ls_goodness_of_fit_ref 1.089
_refine_ls_hydrogen_treatment constr
_refine_ls_matrix_type full
_refine_ls_number_parameters 236
_refine_ls_number_reflns 3111
_refine_ls_number_restraints 0
_refine_ls_restrained_S_all 1.089
_refine_ls_R_factor_all 0.0555
_refine_ls_R_factor_gt 0.0467
_refine_ls_shift/su_max 0.000
_refine_ls_shift/su_mean 0.000
_refine_ls_structure_factor_coef Fsqd
_refine_ls_weighting_details 'w=1/[\s^2^(Fo^2^)+(0.0376P)^2^+0.7934P] where P=(Fo^2^+2Fc^2^)/3'
_refine_ls_weighting_scheme calc
_refine_ls_wR_factor_gt 0.0946
_refine_ls_wR_factor_ref 0.0978
_reflns_number_gt 2754
_reflns_number_total 3111
_reflns_threshold_expression 'I > 2\s(I)'
_cod_data_source_file c7sc02625k2.cif
_cod_data_source_block I
_cod_database_code 1546766

loop_
_space_group_symop_operation_xyz
'x, y, z'
'-x+1/2, -y, z+1/2'
'-x, y+1/2, -z+1/2'
'x+1/2, -y+1/2, -z'

loop_
_atom_site_type_symbol
_atom_site_label
_atom_site_fract_x
_atom_site_fract_y
_atom_site_fract_z
_atom_site_U_iso_or_equiv
_atom_site_adp_type
_atom_site_calc_flag
_atom_site_refinement_flags_adp
_atom_site_refinement_flags_posn
_atom_site_occupancy
C C1 0.3755(6) 0.4884(4) 0.15220(9) 0.0230(7) Uani d . . 1
C C2 0.5503(6) 0.5545(4) 0.17316(10) 0.0318(9) Uani d . . 1
H H2 0.6702 0.6097 0.1608 0.038 Uiso calc U R 1
C C3 0.5518(7) 0.5409(5) 0.21197(10) 0.0373(10) Uani d . . 1
H H3 0.6723 0.5867 0.2261 0.045 Uiso calc U R 1
C C4 0.3787(7) 0.4608(5) 0.22997(9) 0.0381(10) Uani d . . 1
H H4 0.3792 0.452 0.2566 0.046 Uiso calc U R 1
C C5 0.2046(7) 0.3936(5) 0.20937(9) 0.0355(10) Uani d . . 1
H H5 0.0857 0.3377 0.2218 0.043 Uiso calc U R 1
C C6 0.2028(6) 0.4077(4) 0.17036(9) 0.0265(8) Uani d . . 1
H H6 0.0824 0.3616 0.1562 0.032 Uiso calc U R 1
C C7 0.3828(5) 0.5021(4) 0.11009(9) 0.0252(8) Uani d . . 1
H H7A 0.4297 0.6106 0.1028 0.03 Uiso calc U R 1
H H7B 0.4957 0.4265 0.0998 0.03 Uiso calc U R 1
C C8 0.1604(5) 0.4279(4) 0.05638(8) 0.0167(7) Uani d . . 1
H H8 0.2866 0.3512 0.0511 0.02 Uiso calc U R 1
C C9 -0.0637(5) 0.3496(4) 0.04869(8) 0.0173(7) Uani d . . 1
H H9 -0.0999 0.2536 0.0613 0.021 Uiso calc U R 1
C C10 -0.2135(5) 0.4103(4) 0.02476(9) 0.0179(7) Uani d . . 1
H H10 -0.3526 0.357 0.0195 0.021 Uiso calc U R 1
C C11 -0.1572(5) 0.5664(4) 0.00611(8) 0.0174(7) Uani d . . 1
H H11 -0.2965 0.6239 -0.0027 0.021 Uiso calc U R 1
C C12 0.1901(5) 0.5748(4) 0.03140(8) 0.0167(7) Uani d . . 1
H H12 0.318 0.6432 0.0405 0.02 Uiso calc U R 1
C C13 0.2189(5) 0.5338(3) -0.00976(8) 0.0157(7) Uani d . . 1
H H13 0.3587 0.5107 -0.0221 0.019 Uiso calc U R 1
C C14 0.0132(5) 0.5362(3) -0.02552(8) 0.0151(7) Uani d . . 1
C C15 -0.0678(5) 0.4923(4) -0.06329(9) 0.0186(7) Uani d . . 1
C C16 0.0848(5) 0.5029(4) -0.09627(8) 0.0202(7) Uani d . . 1
C C17 0.2708(5) 0.6045(4) -0.09794(8) 0.0193(7) Uani d . . 1
H H17 0.3071 0.6682 -0.0768 0.023 Uiso calc U R 1
C C18 0.4044(6) 0.6147(4) -0.12993(8) 0.0215(8) Uani d . . 1
H H18 0.5294 0.6863 -0.1309 0.026 Uiso calc U R 1
C C19 0.3540(6) 0.5194(4) -0.16059(8) 0.0268(8) Uani d . . 1
C C20 0.1695(7) 0.4162(4) -0.15923(9) 0.0307(9) Uani d . . 1
H H20 0.1363 0.3502 -0.1802 0.037 Uiso calc U R 1
C C21 0.0351(6) 0.4093(4) -0.12777(9) 0.0270(8) Uani d . . 1
H H21 -0.0931 0.3404 -0.1273 0.032 Uiso calc U R 1
C C22 0.6500(7) 0.6369(5) -0.19714(10) 0.0386(10) Uani d . . 1
H H22A 0.5854 0.743 -0.1937 0.058 Uiso calc U R 1
H H22B 0.7179 0.6291 -0.2222 0.058 Uiso calc U R 1
H H22C 0.7678 0.618 -0.1781 0.058 Uiso calc U R 1
O O1 0.1632(4) 0.4685(3) 0.09529(5) 0.0216(5) Uani d . . 1
O O2 -0.0224(4) 0.6594(2) 0.03156(6) 0.0185(5) Uani d . . 1
O O3 -0.2652(4) 0.4440(3) -0.06592(6) 0.0265(6) Uani d . . 1
O O4 0.4742(4) 0.5213(3) -0.19339(6) 0.0355(6) Uani d . . 1

loop_
_atom_site_aniso_label
_atom_site_aniso_U_11
_atom_site_aniso_U_22
_atom_site_aniso_U_33
_atom_site_aniso_U_12
_atom_site_aniso_U_13
_atom_site_aniso_U_23
C1 0.0269(18) 0.0237(18) 0.0184(16) 0.0017(17) -0.0018(14) -0.0001(14)
C2 0.031(2) 0.036(2) 0.0281(18) -0.0083(18) -0.0016(17) 0.0031(17)
C3 0.039(2) 0.045(2) 0.0278(19) -0.001(2) -0.0101(18) -0.0041(18)
C4 0.041(2) 0.057(3) 0.0169(17) 0.005(2) -0.0017(17) 0.0001(18)
C5 0.031(2) 0.053(3) 0.0216(18) 0.003(2) 0.0067(17) 0.0069(17)
C6 0.0262(19) 0.034(2) 0.0194(16) 0.0004(17) 0.0015(15) 0.0008(15)
C7 0.0230(18) 0.032(2) 0.0204(17) -0.0094(18) -0.0013(14) 0.0027(15)
C8 0.0193(17) 0.0165(16) 0.0142(15) 0.0027(14) 0.0009(13) -0.0008(13)
C9 0.0193(18) 0.0146(16) 0.0179(15) 0.0020(14) 0.0065(14) 0.0006(13)
C10 0.0123(16) 0.0180(17) 0.0234(16) 0.0004(13) 0.0054(14) -0.0012(14)
C11 0.0141(17) 0.0150(16) 0.0231(16) 0.0003(14) 0.0001(14) 0.0005(13)
C12 0.0132(16) 0.0168(16) 0.0200(16) -0.0017(13) -0.0001(14) -0.0008(13)
C13 0.0161(16) 0.0126(16) 0.0183(16) -0.0029(14) 0.0030(13) 0.0024(13)
C14 0.0146(16) 0.0116(16) 0.0190(15) -0.0018(13) -0.0018(14) 0.0044(13)
C15 0.0188(17) 0.0115(15) 0.0255(17) -0.0041(15) -0.0065(14) 0.0018(13)
C16 0.0238(17) 0.0206(18) 0.0160(15) 0.0036(16) -0.0053(14) 0.0017(13)
C17 0.0220(18) 0.0205(18) 0.0153(15) 0.0004(15) -0.0050(13) -0.0013(13)
C18 0.0215(18) 0.0237(18) 0.0193(16) 0.0013(15) -0.0058(14) 0.0013(14)
C19 0.034(2) 0.032(2) 0.0144(16) 0.0112(18) -0.0027(15) 0.0002(15)
C20 0.041(2) 0.029(2) 0.0216(17) -0.0016(19) -0.0061(17) -0.0082(15)
C21 0.033(2) 0.0226(18) 0.0251(18) -0.0072(17) -0.0106(16) -0.0007(15)
C22 0.036(2) 0.056(3) 0.0229(19) 0.002(2) 0.0065(18) 0.0013(18)
O1 0.0203(12) 0.0291(14) 0.0155(11) -0.0031(11) 0.0021(9) -0.0001(9)
O2 0.0184(12) 0.0162(11) 0.0208(11) 0.0011(10) 0.0022(10) -0.0010(9)
O3 0.0241(13) 0.0248(13) 0.0305(13) -0.0084(11) -0.0075(11) 0.0052(10)
O4 0.0402(15) 0.0477(16) 0.0187(12) 0.0020(14) 0.0031(11) -0.0055(12)

loop_
_atom_type_symbol
_atom_type_description
_atom_type_scat_dispersion_real
_atom_type_scat_dispersion_imag
_atom_type_scat_source
C C 0.0033 0.0016 'International Tables Vol C Tables 4.2.6.8 and 6.1.1.4'
H H 0.0000 0.0000 'International Tables Vol C Tables 4.2.6.8 and 6.1.1.4'
O O 0.0106 0.0060 'International Tables Vol C Tables 4.2.6.8 and 6.1.1.4'

loop_
_geom_angle_atom_site_label_1
_geom_angle_atom_site_label_2
_geom_angle_atom_site_label_3
_geom_angle
C6 C1 C2 119.2(3)
C6 C1 C7 121.7(3)
C2 C1 C7 119.0(3)
C1 C2 C3 120.6(3)
C4 C3 C2 120.0(3)
C3 C4 C5 119.9(3)
C4 C5 C6 120.0(4)
C1 C6 C5 120.2(3)
O1 C7 C1 109.2(3)
O1 C8 C9 107.1(2)
O1 C8 C12 111.6(2)
C9 C8 C12 110.5(3)
C10 C9 C8 121.9(3)
C9 C10 C11 118.3(3)
O2 C11 C10 108.6(2)
O2 C11 C14 101.4(2)
C10 C11 C14 108.8(2)
O2 C12 C13 102.3(2)
O2 C12 C8 107.5(2)
C13 C12 C8 112.9(2)
C14 C13 C12 107.7(3)
C13 C14 C15 132.3(3)
C13 C14 C11 106.5(3)
C15 C14 C11 120.3(3)
O3 C15 C14 117.1(3)
O3 C15 C16 121.9(3)
C14 C15 C16 121.0(3)
C17 C16 C21 118.5(3)
C17 C16 C15 123.1(3)
C21 C16 C15 118.4(3)
C18 C17 C16 121.2(3)
C17 C18 C19 119.4(3)
O4 C19 C18 123.8(3)
O4 C19 C20 116.1(3)
C18 C19 C20 120.1(3)
C21 C20 C19 120.2(3)
C20 C21 C16 120.7(3)
C7 O1 C8 114.7(2)
C12 O2 C11 101.7(2)
C19 O4 C22 117.5(3)

loop_
_geom_bond_atom_site_label_1
_geom_bond_atom_site_label_2
_geom_bond_distance
C1 C6 1.381(5)
C1 C2 1.384(5)
C1 C7 1.505(4)
C2 C3 1.387(5)
C3 C4 1.377(5)
C4 C5 1.379(5)
C5 C6 1.394(4)
C7 O1 1.419(4)
C8 O1 1.428(3)
C8 C9 1.495(4)
C8 C12 1.535(4)
C9 C10 1.326(4)
C10 C11 1.511(4)
C11 O2 1.436(4)
C11 C14 1.527(4)
C12 O2 1.435(4)
C12 C13 1.515(4)
C13 C14 1.330(4)
C14 C15 1.473(4)
C15 O3 1.230(4)
C15 C16 1.479(4)
C16 C17 1.388(4)
C16 C21 1.402(4)
C17 C18 1.385(4)
C18 C19 1.388(5)
C19 O4 1.364(4)
C19 C20 1.389(5)
C20 C21 1.370(5)
C22 O4 1.425(4)
